data_8103525
loop_
_publ_author_name
'Ahsbahs, H.'

_publ_section_title
;
 Einkristalluntersuchungen an Hochdruckmodifikationen von K2 Zn (C N)4
;
_journal_name_full 'Zeitschrift fuer Kristallographie (149,1979-)'
_journal_page_first 151
_journal_page_last 152
_journal_volume 149
_journal_year 1979
_chemical_formula_sum 'C4 K2 N4 Zn'
_chemical_name_systematic 'K2 (Zn (C N)4)'
_space_group_IT_number 167
_symmetry_space_group_name_Hall '-P 3* 2n'
_symmetry_space_group_name_H-M 'R -3 c :R'
_cell_angle_alpha 32.4
_cell_angle_beta 32.4
_cell_angle_gamma 32.4
_cell_formula_units_Z 4
_cell_length_a 15.19
_cell_length_b 15.19
_cell_length_c 15.19
_cell_volume 894.647
_citation_journal_id_ASTM ZEKRDZ
_cod_data_source_file Ahsbahs_ZEKRDZ_1979_288.cif
_cod_data_source_block C4K2N4Zn1
_cod_original_cell_volume 894.6469
_cod_original_sg_symbol_Hall '-R 3 2"c (-y+z,x+z,-x+y+z)'
_cod_original_formula_sum 'C4 K2 N4 Zn1'
_cod_database_code 8103525

loop_
_symmetry_equiv_pos_as_xyz
x,y,z
z,x,y
y,z,x
-y+1/2,-x+1/2,-z+1/2
-z+1/2,-y+1/2,-x+1/2
-x+1/2,-z+1/2,-y+1/2
-x,-y,-z
-z,-x,-y
-y,-z,-x
y-1/2,x-1/2,z-1/2
z-1/2,y-1/2,x-1/2
x-1/2,z-1/2,y-1/2

loop_
_atom_site_label
_atom_site_type_symbol
_atom_site_fract_x
_atom_site_fract_y
_atom_site_fract_z
_atom_site_occupancy
_atom_site_U_iso_or_equiv
C2 C+2 0.547 0.226 0.123 1 0.0
Zn1 Zn+2 0.185 0.185 0.185 1 0.0
N2 N-3 0.684 0.17 0.016 1 0.0
K2 K+1 0.75 0.333 0.167 1 0.0
C1 C+2 0.138 0.138 0.138 1 0.0
K1 K+1 0 0 0 1 0.0
N1 N-3 0.113 0.113 0.113 1 0.0
